data_7053487
loop_
_publ_author_name
'Quisenberry, Keith T.'
'White, Rosemary E.'
'Hanusa, Timothy P.'
'Brennessel, William W.'

_publ_section_title
;
 Allyl complexes of the heavy alkaline-earth metals: molecular structure
 and catalytic behavior
;
_journal_issue 8
_journal_name_full 'New Journal of Chemistry'
_journal_page_first 1579
_journal_paper_doi 10.1039/c0nj00084a
_journal_volume 34
_journal_year 2010
_chemical_absolute_configuration ad
_chemical_formula_moiety 'C49 H113 Ba2 K O Si10'
_chemical_formula_sum 'C49 H113 Ba2 K O Si10'
_chemical_formula_weight 1313.07
_chemical_name_common 04357
_chemical_name_systematic
;
?
;
_space_group_IT_number 19
_symmetry_cell_setting orthorhombic
_symmetry_space_group_name_Hall 'P 2ac 2ab'
_symmetry_space_group_name_H-M 'P 21 21 21'
_atom_sites_solution_hydrogens geom
_atom_sites_solution_primary direct
_atom_sites_solution_secondary difmap
_audit_creation_method SHELXL-97
_cell_angle_alpha 90.00
_cell_angle_beta 90.00
_cell_angle_gamma 90.00
_cell_formula_units_Z 4
_cell_length_a 11.4705(14)
_cell_length_b 21.891(3)
_cell_length_c 30.387(4)
_cell_measurement_reflns_used 2945
_cell_measurement_temperature 173(2)
_cell_measurement_theta_max 27.32
_cell_measurement_theta_min 2.41
_cell_volume 7630.2(17)
_computing_cell_refinement 'SAINT, Bruker'
_computing_data_collection 'SMART, Bruker'
_computing_data_reduction 'SAINT, Bruker'
_computing_molecular_graphics 'SHELXTL, Bruker'
_computing_publication_material 'Bruker SHELXTL'
_computing_structure_refinement 'SHELXL-97 (Sheldrick, 1997)'
_computing_structure_solution SIR97
_diffrn_ambient_temperature 173(2)
_diffrn_measured_fraction_theta_full 0.998
_diffrn_measured_fraction_theta_max 0.998
_diffrn_measurement_device_type 'Bruker SMART Platform CCD'
_diffrn_measurement_method 'area detector, \w scans per \f'
_diffrn_radiation_monochromator graphite
_diffrn_radiation_source 'normal-focus sealed tube'
_diffrn_radiation_type MoK\a
_diffrn_radiation_wavelength 0.71073
_diffrn_reflns_av_R_equivalents 0.0464
_diffrn_reflns_av_sigmaI/netI 0.0354
_diffrn_reflns_limit_h_max 14
_diffrn_reflns_limit_h_min -14
_diffrn_reflns_limit_k_max 28
_diffrn_reflns_limit_k_min -28
_diffrn_reflns_limit_l_max 39
_diffrn_reflns_limit_l_min -39
_diffrn_reflns_number 91768
_diffrn_reflns_theta_full 27.51
_diffrn_reflns_theta_max 27.51
_diffrn_reflns_theta_min 1.63
_exptl_absorpt_coefficient_mu 1.264
_exptl_absorpt_correction_T_max 0.7346
_exptl_absorpt_correction_T_min 0.6000
_exptl_absorpt_correction_type multi-scan
_exptl_absorpt_process_details 'SADABS, R. Blessing, 1995'
_exptl_crystal_colour yellow
_exptl_crystal_density_diffrn 1.143
_exptl_crystal_density_method 'not measured'
_exptl_crystal_description block
_exptl_crystal_F_000 2744
_exptl_crystal_size_max 0.45
_exptl_crystal_size_mid 0.32
_exptl_crystal_size_min 0.26
_refine_diff_density_max 0.841
_refine_diff_density_min -0.305
_refine_diff_density_rms 0.076
_refine_ls_abs_structure_details 'Flack H D (1983), 7917 Friedel pairs, Acta Cryst. A39, 876-881'
_refine_ls_abs_structure_Flack -0.005(10)
_refine_ls_extinction_method none
_refine_ls_goodness_of_fit_ref 1.031
_refine_ls_hydrogen_treatment constr
_refine_ls_matrix_type full
_refine_ls_number_parameters 610
_refine_ls_number_reflns 17485
_refine_ls_number_restraints 40
_refine_ls_restrained_S_all 1.033
_refine_ls_R_factor_all 0.0450
_refine_ls_R_factor_gt 0.0349
_refine_ls_shift/su_max 0.002
_refine_ls_shift/su_mean 0.000
_refine_ls_structure_factor_coef Fsqd
_refine_ls_weighting_details 'calc w=1/[\s^2^(Fo^2^)+(0.0429P)^2^+3.8940P] where P=(Fo^2^+2Fc^2^)/3'
_refine_ls_weighting_scheme calc
_refine_ls_wR_factor_gt 0.0819
_refine_ls_wR_factor_ref 0.0882
_reflns_number_gt 15246
_reflns_number_total 17485
_reflns_threshold_expression >2sigma(I)
_cod_data_source_file c0nj00084a.txt
_cod_data_source_block 04357
_cod_original_cell_volume 7630.2(16)
_cod_original_sg_symbol_H-M P2(1)2(1)2(1)
_cod_database_code 7053487

loop_
_symmetry_equiv_pos_as_xyz
'x, y, z'
'-x+1/2, -y, z+1/2'
'-x, y+1/2, -z+1/2'
'x+1/2, -y+1/2, -z'

loop_
_atom_site_label
_atom_site_type_symbol
_atom_site_fract_x
_atom_site_fract_y
_atom_site_fract_z
_atom_site_U_iso_or_equiv
_atom_site_adp_type
_atom_site_occupancy
_atom_site_symmetry_multiplicity
_atom_site_calc_flag
_atom_site_refinement_flags
_atom_site_disorder_assembly
_atom_site_disorder_group
Ba1 Ba 0.25770(2) 0.379845(10) 0.310045(7) 0.04127(6) Uani 1 1 d . . .
Ba2 Ba 0.30340(2) 0.407540(10) 0.130771(7) 0.04488(6) Uani 1 1 d . . .
K1 K 0.23462(10) 0.48406(5) 0.47076(3) 0.0630(2) Uani 1 1 d . . .
C1 C 0.3641(3) 0.44100(17) 0.22560(12) 0.0386(8) Uani 1 1 d . B .
H1A H 0.3975 0.4019 0.2206 0.046 Uiso 1 1 calc R . .
C2 C 0.2424(3) 0.44643(16) 0.22253(10) 0.0386(7) Uani 1 1 d . B .
H2A H 0.2125 0.4868 0.2249 0.046 Uiso 1 1 calc R . .
C3 C 0.1598(3) 0.40070(18) 0.21643(12) 0.0419(8) Uani 1 1 d . B .
H3A H 0.1886 0.3603 0.2131 0.050 Uiso 1 1 calc R . .
Si1 Si 0.46351(9) 0.50454(5) 0.23875(4) 0.0417(2) Uani 1 1 d . . .
C4 C 0.4093(4) 0.57761(19) 0.21436(15) 0.0591(11) Uani 1 1 d . B .
H4A H 0.3998 0.5726 0.1825 0.089 Uiso 1 1 calc R . .
H4B H 0.4656 0.6103 0.2202 0.089 Uiso 1 1 calc R . .
H4C H 0.3340 0.5882 0.2276 0.089 Uiso 1 1 calc R . .
C5 C 0.4717(5) 0.5135(2) 0.29955(15) 0.0634(12) Uani 1 1 d . B .
H5A H 0.3947 0.5245 0.3110 0.095 Uiso 1 1 calc R . .
H5B H 0.5277 0.5457 0.3068 0.095 Uiso 1 1 calc R . .
H5C H 0.4970 0.4749 0.3128 0.095 Uiso 1 1 calc R . .
C6 C 0.6143(4) 0.4887(2) 0.2185(2) 0.0739(15) Uani 1 1 d . B .
H6A H 0.6115 0.4783 0.1871 0.111 Uiso 1 1 calc R . .
H6B H 0.6476 0.4544 0.2350 0.111 Uiso 1 1 calc R . .
H6C H 0.6629 0.5250 0.2227 0.111 Uiso 1 1 calc R . .
Si2 Si 0.00018(9) 0.41029(7) 0.21407(4) 0.0548(3) Uani 1 1 d . . .
C7 C -0.0704(6) 0.3778(3) 0.2646(2) 0.099(2) Uani 1 1 d . B .
H7A H -0.0545 0.3338 0.2662 0.148 Uiso 1 1 calc R . .
H7B H -0.1548 0.3845 0.2631 0.148 Uiso 1 1 calc R . .
H7C H -0.0389 0.3980 0.2908 0.148 Uiso 1 1 calc R . .
C8 C -0.0388(4) 0.4932(3) 0.2133(2) 0.0813(18) Uani 1 1 d . B .
H8A H 0.0074 0.5141 0.1908 0.122 Uiso 1 1 calc R . .
H8B H -0.0222 0.5112 0.2422 0.122 Uiso 1 1 calc R . .
H8C H -0.1219 0.4978 0.2066 0.122 Uiso 1 1 calc R . .
C9 C -0.0555(5) 0.3693(4) 0.1645(2) 0.112(3) Uani 1 1 d . B .
H9A H -0.0145 0.3841 0.1383 0.168 Uiso 1 1 calc R . .
H9B H -0.1393 0.3770 0.1613 0.168 Uiso 1 1 calc R . .
H9C H -0.0420 0.3254 0.1678 0.168 Uiso 1 1 calc R . .
C10 C 0.1736(3) 0.47865(16) 0.37303(12) 0.0434(8) Uani 1 1 d . B .
H10A H 0.2543 0.4813 0.3663 0.052 Uiso 1 1 calc R . .
C11 C 0.1340(3) 0.42396(17) 0.39139(11) 0.0413(8) Uani 1 1 d . B .
H11A H 0.0516 0.4207 0.3935 0.050 Uiso 1 1 calc R . .
C12 C 0.1944(4) 0.37356(17) 0.40702(11) 0.0444(8) Uani 1 1 d . B .
H12A H 0.2770 0.3735 0.4044 0.053 Uiso 1 1 calc R . .
Si3 Si 0.08407(11) 0.54572(5) 0.36084(4) 0.0517(3) Uani 1 1 d . . .
C13 C 0.1351(5) 0.5857(3) 0.3101(2) 0.0844(16) Uani 1 1 d . B .
H13A H 0.1308 0.5577 0.2850 0.127 Uiso 1 1 calc R . .
H13B H 0.2159 0.5991 0.3141 0.127 Uiso 1 1 calc R . .
H13C H 0.0855 0.6213 0.3045 0.127 Uiso 1 1 calc R . .
C14 C -0.0719(5) 0.5246(3) 0.35607(19) 0.0774(15) Uani 1 1 d . B .
H14A H -0.0833 0.4995 0.3297 0.116 Uiso 1 1 calc R . .
H14B H -0.1192 0.5617 0.3538 0.116 Uiso 1 1 calc R . .
H14C H -0.0956 0.5014 0.3822 0.116 Uiso 1 1 calc R . .
C15 C 0.0932(6) 0.6031(3) 0.4068(2) 0.096(2) Uani 1 1 d . B .
H15A H 0.1747 0.6150 0.4113 0.144 Uiso 1 1 calc R . .
H15B H 0.0625 0.5850 0.4339 0.144 Uiso 1 1 calc R . .
H15C H 0.0471 0.6393 0.3991 0.144 Uiso 1 1 calc R . .
Si4 Si 0.12447(12) 0.30698(6) 0.43237(4) 0.0546(3) Uani 1 1 d . . .
C16 C 0.0100(7) 0.2781(3) 0.3951(3) 0.131(3) Uani 1 1 d . B .
H16A H 0.0462 0.2560 0.3706 0.197 Uiso 1 1 calc R . .
H16B H -0.0354 0.3125 0.3836 0.197 Uiso 1 1 calc R . .
H16C H -0.0417 0.2504 0.4113 0.197 Uiso 1 1 calc R . .
C17 C 0.2327(6) 0.2451(2) 0.4420(2) 0.0867(17) Uani 1 1 d . B .
H17A H 0.2734 0.2359 0.4145 0.130 Uiso 1 1 calc R . .
H17B H 0.1924 0.2084 0.4525 0.130 Uiso 1 1 calc R . .
H17C H 0.2893 0.2585 0.4642 0.130 Uiso 1 1 calc R . .
C18 C 0.0580(8) 0.3259(3) 0.4860(2) 0.118(3) Uani 1 1 d . B .
H18A H 0.0019 0.3593 0.4821 0.177 Uiso 1 1 calc R . .
H18B H 0.1190 0.3387 0.5066 0.177 Uiso 1 1 calc R . .
H18C H 0.0179 0.2899 0.4977 0.177 Uiso 1 1 calc R . .
C19 C 0.3026(4) 0.25633(18) 0.27870(13) 0.0529(10) Uani 1 1 d . B .
H19A H 0.3436 0.2607 0.2498 0.063 Uiso 1 1 calc R . .
C20 C 0.3865(3) 0.26395(18) 0.31094(15) 0.0495(9) Uani 1 1 d . B .
H20A H 0.3743 0.2386 0.3379 0.059 Uiso 1 1 calc R A 1
C21 C 0.4701(4) 0.3104(2) 0.31549(16) 0.0591(11) Uani 0.255(3) 1 d PD B 1
H21A H 0.5114 0.3146 0.2867 0.071 Uiso 0.255(3) 1 calc PR B 1
C21' C 0.4701(4) 0.3104(2) 0.31549(16) 0.0591(11) Uani 0.214(6) 1 d PD B 5
H21B H 0.5160 0.3148 0.2877 0.071 Uiso 0.214(6) 1 calc PR B 5
C21" C 0.4701(4) 0.3104(2) 0.31549(16) 0.0591(11) Uani 0.531(6) 1 d PD B 6
H21C H 0.5006 0.3139 0.2848 0.071 Uiso 0.531(6) 1 calc PR B 6
Si5 Si 0.20589(13) 0.19013(6) 0.27332(4) 0.0580(3) Uani 1 1 d . . .
C22 C 0.2149(6) 0.1415(2) 0.32371(18) 0.0787(16) Uani 1 1 d . B .
H22A H 0.2940 0.1251 0.3266 0.118 Uiso 1 1 calc R . .
H22B H 0.1592 0.1077 0.3213 0.118 Uiso 1 1 calc R . .
H22C H 0.1961 0.1662 0.3497 0.118 Uiso 1 1 calc R . .
C23 C 0.0501(6) 0.2125(3) 0.2644(3) 0.103(2) Uani 1 1 d . B .
H23A H 0.0228 0.2366 0.2895 0.154 Uiso 1 1 calc R . .
H23B H 0.0022 0.1757 0.2615 0.154 Uiso 1 1 calc R . .
H23C H 0.0439 0.2370 0.2375 0.154 Uiso 1 1 calc R . .
C24 C 0.2465(6) 0.1424(2) 0.22480(18) 0.0845(16) Uani 1 1 d . B .
H24A H 0.3260 0.1269 0.2286 0.127 Uiso 1 1 calc R . .
H24B H 0.2425 0.1673 0.1980 0.127 Uiso 1 1 calc R . .
H24C H 0.1923 0.1080 0.2223 0.127 Uiso 1 1 calc R . .
Si6 Si 0.5820(9) 0.3141(7) 0.3598(3) 0.0648(9) Uani 0.255(3) 1 d PD B 1
C25 C 0.664(3) 0.3872(8) 0.3511(10) 0.104(4) Uani 0.255(3) 1 d PD B 1
H25A H 0.6192 0.4213 0.3634 0.155 Uiso 0.255(3) 1 calc PR B 1
H25B H 0.6758 0.3938 0.3195 0.155 Uiso 0.255(3) 1 calc PR B 1
H25C H 0.7398 0.3848 0.3658 0.155 Uiso 0.255(3) 1 calc PR B 1
C26 C 0.533(2) 0.3050(14) 0.4172(5) 0.097(3) Uani 0.255(3) 1 d PDU B 1
H26A H 0.4735 0.3359 0.4239 0.145 Uiso 0.255(3) 1 calc PR B 1
H26B H 0.5994 0.3103 0.4371 0.145 Uiso 0.255(3) 1 calc PR B 1
H26C H 0.4998 0.2642 0.4212 0.145 Uiso 0.255(3) 1 calc PR B 1
C27 C 0.6919(19) 0.2528(9) 0.3474(9) 0.084(3) Uani 0.255(3) 1 d PD B 1
H27A H 0.7555 0.2548 0.3689 0.126 Uiso 0.255(3) 1 calc PR B 1
H27B H 0.7234 0.2590 0.3177 0.126 Uiso 0.255(3) 1 calc PR B 1
H27C H 0.6543 0.2127 0.3490 0.126 Uiso 0.255(3) 1 calc PR B 1
Si6' Si 0.5701(7) 0.3086(7) 0.3640(2) 0.0648(9) Uani 0.214(6) 1 d PD B 5
C25' C 0.6971(19) 0.3543(11) 0.3435(9) 0.104(4) Uani 0.214(6) 1 d PD B 5
H25D H 0.7193 0.3400 0.3141 0.155 Uiso 0.214(6) 1 calc PR B 5
H25E H 0.7632 0.3494 0.3636 0.155 Uiso 0.214(6) 1 calc PR B 5
H25F H 0.6753 0.3976 0.3420 0.155 Uiso 0.214(6) 1 calc PR B 5
C26' C 0.613(2) 0.2306(8) 0.3808(8) 0.097(3) Uani 0.214(6) 1 d PDU B 5
H26D H 0.6510 0.2100 0.3561 0.145 Uiso 0.214(6) 1 calc PR B 5
H26E H 0.5432 0.2076 0.3895 0.145 Uiso 0.214(6) 1 calc PR B 5
H26F H 0.6667 0.2330 0.4058 0.145 Uiso 0.214(6) 1 calc PR B 5
C27' C 0.521(2) 0.3508(11) 0.4147(6) 0.084(3) Uani 0.214(6) 1 d PD B 5
H27D H 0.4667 0.3253 0.4314 0.126 Uiso 0.214(6) 1 calc PR B 5
H27E H 0.4828 0.3889 0.4061 0.126 Uiso 0.214(6) 1 calc PR B 5
H27F H 0.5893 0.3601 0.4331 0.126 Uiso 0.214(6) 1 calc PR B 5
Si6" Si 0.6056(3) 0.3008(2) 0.34725(16) 0.0648(9) Uani 0.531(6) 1 d PD B 6
C25" C 0.6764(12) 0.3765(5) 0.3585(5) 0.104(4) Uani 0.531(6) 1 d PD B 6
H25G H 0.7516 0.3699 0.3731 0.155 Uiso 0.531(6) 1 calc PR B 6
H25H H 0.6258 0.4008 0.3777 0.155 Uiso 0.531(6) 1 calc PR B 6
H25I H 0.6886 0.3982 0.3307 0.155 Uiso 0.531(6) 1 calc PR B 6
C26" C 0.5688(11) 0.2596(6) 0.3985(4) 0.097(3) Uani 0.531(6) 1 d PDU B 6
H26G H 0.6406 0.2489 0.4141 0.145 Uiso 0.531(6) 1 calc PR B 6
H26H H 0.5257 0.2223 0.3912 0.145 Uiso 0.531(6) 1 calc PR B 6
H26I H 0.5205 0.2858 0.4172 0.145 Uiso 0.531(6) 1 calc PR B 6
C27" C 0.7203(9) 0.2558(5) 0.3173(4) 0.084(3) Uani 0.531(6) 1 d PD B 6
H27G H 0.7890 0.2512 0.3362 0.126 Uiso 0.531(6) 1 calc PR B 6
H27H H 0.7423 0.2773 0.2903 0.126 Uiso 0.531(6) 1 calc PR B 6
H27I H 0.6894 0.2154 0.3099 0.126 Uiso 0.531(6) 1 calc PR B 6
C28 C 0.4100(3) 0.47404(17) 0.05382(12) 0.0409(8) Uani 1 1 d . . .
H28A H 0.3907 0.4342 0.0438 0.049 Uiso 1 1 calc R . .
C29 C 0.3185(3) 0.51137(17) 0.06717(11) 0.0395(8) Uani 1 1 d . . .
H29A H 0.3415 0.5504 0.0778 0.047 Uiso 1 1 calc R . .
C30 C 0.1987(4) 0.50098(17) 0.06752(12) 0.0420(8) Uani 1 1 d . . .
H30A H 0.1710 0.4609 0.0617 0.050 Uiso 1 1 calc R . .
Si7 Si 0.56443(10) 0.49501(5) 0.05396(4) 0.0455(2) Uani 1 1 d . . .
C31 C 0.5859(4) 0.5682(2) 0.08415(17) 0.0647(12) Uani 1 1 d . B .
H31A H 0.5475 0.6014 0.0681 0.097 Uiso 1 1 calc R . .
H31B H 0.6695 0.5769 0.0866 0.097 Uiso 1 1 calc R . .
H31C H 0.5521 0.5648 0.1137 0.097 Uiso 1 1 calc R . .
C32 C 0.6527(5) 0.4326(3) 0.0797(2) 0.0877(18) Uani 1 1 d . B .
H32A H 0.6311 0.4285 0.1108 0.132 Uiso 1 1 calc R . .
H32B H 0.7357 0.4426 0.0774 0.132 Uiso 1 1 calc R . .
H32C H 0.6373 0.3940 0.0644 0.132 Uiso 1 1 calc R . .
C33 C 0.6203(5) 0.5041(3) -0.00345(19) 0.0867(18) Uani 1 1 d . B .
H33A H 0.5715 0.5335 -0.0193 0.130 Uiso 1 1 calc R . .
H33B H 0.6178 0.4645 -0.0185 0.130 Uiso 1 1 calc R . .
H33C H 0.7008 0.5189 -0.0026 0.130 Uiso 1 1 calc R . .
Si8 Si 0.09176(10) 0.56151(6) 0.07884(4) 0.0516(3) Uani 1 1 d . . .
C34 C 0.0850(6) 0.6177(3) 0.0322(2) 0.0918(19) Uani 1 1 d . B .
H34A H 0.1605 0.6383 0.0293 0.138 Uiso 1 1 calc R . .
H34B H 0.0243 0.6481 0.0382 0.138 Uiso 1 1 calc R . .
H34C H 0.0668 0.5961 0.0048 0.138 Uiso 1 1 calc R . .
C35 C 0.1341(4) 0.6054(2) 0.12913(19) 0.0749(14) Uani 1 1 d . B .
H35A H 0.1436 0.5771 0.1539 0.112 Uiso 1 1 calc R . .
H35B H 0.0730 0.6352 0.1361 0.112 Uiso 1 1 calc R . .
H35C H 0.2077 0.6268 0.1238 0.112 Uiso 1 1 calc R . .
C36 C -0.0583(4) 0.5287(3) 0.0845(2) 0.0875(18) Uani 1 1 d . B .
H36A H -0.0591 0.4989 0.1085 0.131 Uiso 1 1 calc R . .
H36B H -0.0806 0.5086 0.0570 0.131 Uiso 1 1 calc R . .
H36C H -0.1137 0.5616 0.0910 0.131 Uiso 1 1 calc R . .
C37 C 0.4032(4) 0.2848(2) 0.14833(14) 0.0570(11) Uani 1 1 d . B .
H37A H 0.3529 0.2645 0.1709 0.068 Uiso 1 1 calc R . .
C38 C 0.3473(4) 0.27991(19) 0.10806(15) 0.0560(11) Uani 1 1 d . B .
H38A H 0.3996 0.2733 0.0822 0.067 Uiso 1 1 calc R . .
C39 C 0.2305(5) 0.2896(2) 0.09806(16) 0.0674(13) Uani 1 1 d . B .
H39A H 0.1808 0.2691 0.1207 0.081 Uiso 1 1 calc R . .
Si9 Si 0.55593(12) 0.26402(5) 0.16035(4) 0.0559(3) Uani 1 1 d . . .
C40 C 0.5623(6) 0.1935(3) 0.1938(2) 0.0940(19) Uani 1 1 d . B .
H40A H 0.5325 0.1591 0.1766 0.141 Uiso 1 1 calc R . .
H40B H 0.5145 0.1987 0.2203 0.141 Uiso 1 1 calc R . .
H40C H 0.6432 0.1855 0.2024 0.141 Uiso 1 1 calc R . .
C41 C 0.6427(6) 0.2536(3) 0.1091(2) 0.090(2) Uani 1 1 d . B .
H41A H 0.5969 0.2304 0.0877 0.135 Uiso 1 1 calc R . .
H41B H 0.7145 0.2313 0.1160 0.135 Uiso 1 1 calc R . .
H41C H 0.6624 0.2936 0.0968 0.135 Uiso 1 1 calc R . .
C42 C 0.6284(4) 0.3240(3) 0.1943(2) 0.0753(14) Uani 1 1 d . B .
H42A H 0.5840 0.3302 0.2215 0.113 Uiso 1 1 calc R . .
H42B H 0.6313 0.3623 0.1777 0.113 Uiso 1 1 calc R . .
H42C H 0.7078 0.3110 0.2016 0.113 Uiso 1 1 calc R . .
Si10 Si 0.16648(15) 0.27805(7) 0.04376(5) 0.0749(4) Uani 1 1 d . . .
C43 C 0.0159(7) 0.3112(4) 0.0433(3) 0.131(3) Uani 1 1 d . B .
H43A H -0.0314 0.2913 0.0660 0.196 Uiso 1 1 calc R . .
H43B H -0.0197 0.3044 0.0143 0.196 Uiso 1 1 calc R . .
H43C H 0.0202 0.3551 0.0492 0.196 Uiso 1 1 calc R . .
C44 C 0.2573(8) 0.3168(3) 0.00145(18) 0.107(2) Uani 1 1 d . B .
H44A H 0.3400 0.3108 0.0083 0.161 Uiso 1 1 calc R . .
H44B H 0.2396 0.3606 0.0013 0.161 Uiso 1 1 calc R . .
H44C H 0.2403 0.2994 -0.0276 0.161 Uiso 1 1 calc R . .
C45 C 0.1530(7) 0.1970(3) 0.0267(2) 0.100(2) Uani 1 1 d . B .
H45A H 0.1198 0.1730 0.0509 0.150 Uiso 1 1 calc R . .
H45B H 0.2303 0.1809 0.0192 0.150 Uiso 1 1 calc R . .
H45C H 0.1019 0.1941 0.0009 0.150 Uiso 1 1 calc R . .
O1 O 0.4381(3) 0.5318(2) 0.44433(15) 0.0861(11) Uani 1 1 d . B .
C46 C 0.4421(8) 0.5867(4) 0.4183(4) 0.148(3) Uani 1 1 d . . .
H46A H 0.3976 0.6197 0.4330 0.177 Uiso 1 1 calc R B .
H46B H 0.4071 0.5793 0.3890 0.177 Uiso 1 1 calc R . .
C47 C 0.5644(6) 0.6047(4) 0.4136(3) 0.133(2) Uani 1 1 d . B .
H47A H 0.5808 0.6191 0.3833 0.160 Uiso 1 1 calc R . .
H47B H 0.5850 0.6374 0.4347 0.160 Uiso 1 1 calc R . .
C48 C 0.6258(6) 0.5504(4) 0.4228(3) 0.133(2) Uani 1 1 d . . .
H48A H 0.6991 0.5597 0.4387 0.160 Uiso 1 1 calc R B .
H48B H 0.6452 0.5287 0.3953 0.160 Uiso 1 1 calc R . .
C49 C 0.5501(8) 0.5137(4) 0.4499(4) 0.148(3) Uani 1 1 d . B .
H49A H 0.5580 0.4701 0.4416 0.177 Uiso 1 1 calc R . .
H49B H 0.5726 0.5180 0.4812 0.177 Uiso 1 1 calc R . .

loop_
_atom_site_aniso_label
_atom_site_aniso_U_11
_atom_site_aniso_U_22
_atom_site_aniso_U_33
_atom_site_aniso_U_23
_atom_site_aniso_U_13
_atom_site_aniso_U_12
Ba1 0.04748(11) 0.04566(11) 0.03069(9) -0.00117(8) 0.00196(9) 0.00377(10)
Ba2 0.05768(13) 0.04496(11) 0.03200(10) 0.00196(9) 0.00168(10) 0.00608(10)
K1 0.0716(6) 0.0830(7) 0.0344(4) -0.0096(4) 0.0007(4) -0.0095(5)
C1 0.0361(18) 0.0406(19) 0.0390(18) -0.0014(15) 0.0020(14) 0.0013(14)
C2 0.0378(17) 0.0460(18) 0.0320(15) 0.0001(13) 0.0030(15) 0.0082(16)
C3 0.0354(18) 0.049(2) 0.0415(19) 0.0014(16) -0.0009(14) 0.0031(15)
Si1 0.0381(5) 0.0432(5) 0.0436(6) -0.0043(4) 0.0014(4) -0.0009(4)
C4 0.071(3) 0.048(2) 0.058(3) 0.0057(19) -0.001(2) 0.004(2)
C5 0.079(3) 0.060(3) 0.051(3) -0.002(2) -0.011(2) -0.009(2)
C6 0.041(2) 0.066(3) 0.115(5) -0.021(3) 0.016(3) -0.005(2)
Si2 0.0329(5) 0.0766(8) 0.0549(7) 0.0059(6) 0.0051(5) -0.0026(5)
C7 0.093(4) 0.099(4) 0.105(5) 0.017(4) 0.057(4) -0.001(4)
C8 0.044(3) 0.101(4) 0.099(4) 0.028(3) 0.012(3) 0.020(3)
C9 0.049(3) 0.187(8) 0.100(5) -0.040(5) -0.018(3) -0.017(4)
C10 0.046(2) 0.0474(19) 0.0370(18) -0.0007(16) 0.0037(16) 0.0025(15)
C11 0.0416(19) 0.053(2) 0.0298(17) -0.0029(14) 0.0021(14) -0.0035(16)
C12 0.050(2) 0.050(2) 0.0332(17) 0.0008(15) -0.0014(16) 0.0002(18)
Si3 0.0599(7) 0.0488(6) 0.0465(6) 0.0009(5) 0.0090(5) 0.0110(5)
C13 0.097(4) 0.076(3) 0.080(3) 0.028(3) 0.023(3) 0.022(3)
C14 0.064(3) 0.088(4) 0.081(4) 0.014(3) 0.001(3) 0.018(3)
C15 0.112(5) 0.077(4) 0.098(4) -0.038(3) 0.003(4) 0.019(4)
Si4 0.0657(7) 0.0501(6) 0.0480(6) 0.0079(5) 0.0028(5) -0.0045(5)
C16 0.137(7) 0.095(5) 0.162(8) 0.040(5) -0.060(6) -0.056(5)
C17 0.103(5) 0.070(3) 0.087(4) 0.020(3) 0.004(4) 0.007(3)
C18 0.164(7) 0.089(4) 0.101(5) 0.024(4) 0.067(5) 0.006(5)
C19 0.072(3) 0.043(2) 0.043(2) -0.0030(16) 0.003(2) 0.011(2)
C20 0.050(2) 0.049(2) 0.050(2) 0.0101(18) 0.003(2) 0.0116(17)
C21 0.049(2) 0.067(3) 0.061(3) 0.012(2) 0.003(2) 0.007(2)
C21' 0.049(2) 0.067(3) 0.061(3) 0.012(2) 0.003(2) 0.007(2)
C21" 0.049(2) 0.067(3) 0.061(3) 0.012(2) 0.003(2) 0.007(2)
Si5 0.0686(8) 0.0504(6) 0.0549(7) -0.0065(5) -0.0089(6) 0.0041(6)
C22 0.101(4) 0.061(3) 0.074(3) 0.007(2) -0.003(3) -0.021(3)
C23 0.085(4) 0.099(5) 0.125(6) -0.014(4) -0.024(4) 0.005(4)
C24 0.116(4) 0.063(3) 0.075(3) -0.019(2) -0.005(4) -0.006(3)
Si6 0.0278(14) 0.073(2) 0.094(2) 0.0207(18) -0.0018(14) 0.0025(12)
C25 0.096(6) 0.070(7) 0.145(10) -0.018(6) -0.052(6) 0.009(6)
C26 0.090(5) 0.119(6) 0.082(5) 0.023(4) -0.024(4) -0.002(5)
C27 0.060(5) 0.085(5) 0.107(8) -0.007(7) -0.018(6) 0.013(4)
Si6' 0.0278(14) 0.073(2) 0.094(2) 0.0207(18) -0.0018(14) 0.0025(12)
C25' 0.096(6) 0.070(7) 0.145(10) -0.018(6) -0.052(6) 0.009(6)
C26' 0.090(5) 0.119(6) 0.082(5) 0.023(4) -0.024(4) -0.002(5)
C27' 0.060(5) 0.085(5) 0.107(8) -0.007(7) -0.018(6) 0.013(4)
Si6" 0.0278(14) 0.073(2) 0.094(2) 0.0207(18) -0.0018(14) 0.0025(12)
C25" 0.096(6) 0.070(7) 0.145(10) -0.018(6) -0.052(6) 0.009(6)
C26" 0.090(5) 0.119(6) 0.082(5) 0.023(4) -0.024(4) -0.002(5)
C27" 0.060(5) 0.085(5) 0.107(8) -0.007(7) -0.018(6) 0.013(4)
C28 0.043(2) 0.0426(19) 0.0369(18) -0.0044(15) 0.0007(15) -0.0023(15)
C29 0.042(2) 0.0426(18) 0.0340(17) 0.0027(14) -0.0010(15) -0.0029(15)
C30 0.0411(18) 0.0437(19) 0.0412(19) 0.0004(15) 0.0000(16) -0.0017(16)
Si7 0.0384(5) 0.0496(6) 0.0485(6) -0.0021(5) 0.0023(5) 0.0004(4)
C31 0.055(3) 0.066(3) 0.073(3) -0.009(2) -0.002(2) -0.011(2)
C32 0.062(3) 0.070(3) 0.131(5) 0.004(3) -0.022(3) 0.012(3)
C33 0.076(4) 0.111(5) 0.072(4) -0.013(3) 0.034(3) -0.018(3)
Si8 0.0412(6) 0.0637(7) 0.0500(6) 0.0003(5) -0.0010(5) 0.0090(5)
C34 0.114(5) 0.078(4) 0.084(4) 0.020(3) 0.003(4) 0.035(4)
C35 0.064(3) 0.082(4) 0.078(3) -0.018(3) 0.003(3) 0.008(2)
C36 0.042(3) 0.125(5) 0.095(4) -0.009(4) 0.000(3) -0.007(3)
C37 0.076(3) 0.050(2) 0.044(2) 0.0043(18) 0.011(2) 0.009(2)
C38 0.077(3) 0.044(2) 0.047(2) -0.0047(18) 0.005(2) 0.001(2)
C39 0.087(4) 0.059(3) 0.057(3) -0.006(2) -0.004(2) -0.014(3)
Si9 0.0639(8) 0.0451(6) 0.0587(7) 0.0048(5) 0.0121(6) 0.0131(5)
C40 0.101(4) 0.073(3) 0.108(5) 0.032(4) 0.012(4) 0.016(3)
C41 0.118(5) 0.072(3) 0.079(4) -0.006(3) 0.048(4) 0.012(3)
C42 0.056(3) 0.084(3) 0.086(4) -0.012(3) 0.010(3) 0.007(2)
Si10 0.0918(11) 0.0711(9) 0.0618(8) -0.0119(7) -0.0154(8) -0.0184(8)
C43 0.113(6) 0.164(8) 0.116(6) -0.046(6) -0.052(5) 0.015(6)
C44 0.159(7) 0.107(5) 0.055(3) 0.003(3) -0.024(4) -0.055(5)
C45 0.149(6) 0.081(4) 0.070(4) -0.014(3) 0.006(4) -0.051(4)
O1 0.067(2) 0.099(3) 0.092(3) 0.017(2) 0.006(2) -0.002(2)
C46 0.100(4) 0.145(5) 0.198(7) 0.073(5) 0.013(4) 0.016(4)
C47 0.068(3) 0.150(6) 0.181(6) 0.052(5) -0.004(4) -0.011(3)
C48 0.068(3) 0.150(6) 0.181(6) 0.052(5) -0.004(4) -0.011(3)
C49 0.100(4) 0.145(5) 0.198(7) 0.073(5) 0.013(4) 0.016(4)

loop_
_atom_type_symbol
_atom_type_description
_atom_type_scat_dispersion_real
_atom_type_scat_dispersion_imag
_atom_type_scat_source
C C 0.0033 0.0016 'International Tables Vol C Tables 4.2.6.8 and 6.1.1.4'
H H 0.0000 0.0000 'International Tables Vol C Tables 4.2.6.8 and 6.1.1.4'
O O 0.0106 0.0060 'International Tables Vol C Tables 4.2.6.8 and 6.1.1.4'
Si Si 0.0817 0.0704 'International Tables Vol C Tables 4.2.6.8 and 6.1.1.4'
K K 0.2009 0.2494 'International Tables Vol C Tables 4.2.6.8 and 6.1.1.4'
Ba Ba -0.3244 2.2819 'International Tables Vol C Tables 4.2.6.8 and 6.1.1.4'

loop_
_geom_angle_atom_site_label_1
_geom_angle_atom_site_label_2
_geom_angle_atom_site_label_3
_geom_angle
_geom_angle_site_symmetry_1
_geom_angle_site_symmetry_3
C21 Ba1 C19 51.58(14) . .
C21 Ba1 C20 27.95(12) . .
C19 Ba1 C20 27.37(12) . .
C21 Ba1 C11 121.45(12) . .
C19 Ba1 C11 130.53(11) . .
C20 Ba1 C11 120.46(11) . .
C21 Ba1 C2 110.65(12) . .
C19 Ba1 C2 99.75(10) . .
C20 Ba1 C2 116.85(11) . .
C11 Ba1 C2 122.55(10) . .
C21 Ba1 C12 97.05(12) . .
C19 Ba1 C12 108.50(11) . .
C20 Ba1 C12 94.14(11) . .
C11 Ba1 C12 26.51(10) . .
C2 Ba1 C12 149.00(10) . .
C21 Ba1 C10 127.41(13) . .
C19 Ba1 C10 157.07(11) . .
C20 Ba1 C10 140.12(11) . .
C11 Ba1 C10 26.67(10) . .
C2 Ba1 C10 101.02(9) . .
C12 Ba1 C10 49.22(10) . .
C21 Ba1 C3 116.01(12) . .
C19 Ba1 C3 84.28(11) . .
C20 Ba1 C3 108.59(11) . .
C11 Ba1 C3 122.48(10) . .
C2 Ba1 C3 26.21(10) . .
C12 Ba1 C3 144.32(11) . .
C10 Ba1 C3 111.00(10) . .
C21 Ba1 C1 86.73(11) . .
C19 Ba1 C1 93.43(11) . .
C20 Ba1 C1 100.39(11) . .
C11 Ba1 C1 135.84(10) . .
C2 Ba1 C1 26.20(9) . .
C12 Ba1 C1 154.76(10) . .
C10 Ba1 C1 109.50(10) . .
C3 Ba1 C1 47.68(9) . .
C39 Ba2 C38 27.67(14) . .
C39 Ba2 C37 50.58(15) . .
C38 Ba2 C37 27.20(12) . .
C39 Ba2 C29 118.27(12) . .
C38 Ba2 C29 124.37(11) . .
C37 Ba2 C29 141.46(11) . .
C39 Ba2 C2 120.40(13) . .
C38 Ba2 C2 122.10(11) . .
C37 Ba2 C2 100.36(11) . .
C29 Ba2 C2 113.52(10) . .
C39 Ba2 C28 106.38(12) . .
C38 Ba2 C28 102.05(11) . .
C37 Ba2 C28 114.84(11) . .
C29 Ba2 C28 26.79(10) . .
C2 Ba2 C28 132.77(10) . .
C39 Ba2 C30 105.54(13) . .
C38 Ba2 C30 124.04(11) . .
C37 Ba2 C30 150.60(11) . .
C29 Ba2 C30 26.64(10) . .
C2 Ba2 C30 107.66(10) . .
C28 Ba2 C30 49.28(10) . .
C39 Ba2 C1 127.22(12) . .
C38 Ba2 C1 114.40(11) . .
C37 Ba2 C1 87.69(11) . .
C29 Ba2 C1 114.49(10) . .
C2 Ba2 C1 26.81(9) . .
C28 Ba2 C1 121.58(10) . .
C30 Ba2 C1 121.54(10) . .
C39 Ba2 C3 95.30(13) . .
C38 Ba2 C3 104.18(12) . .
C37 Ba2 C3 90.59(11) . .
C29 Ba2 C3 127.86(10) . .
C2 Ba2 C3 26.39(10) . .
C28 Ba2 C3 153.52(10) . .
C30 Ba2 C3 110.71(10) . .
C1 Ba2 C3 48.47(9) . .
O1 K1 C11 105.49(13) . .
O1 K1 C29 117.21(13) . 2_565
C11 K1 C29 136.71(11) . 2_565
O1 K1 C10 85.61(12) . .
C11 K1 C10 26.74(10) . .
C29 K1 C10 155.00(11) 2_565 .
O1 K1 C30 91.63(13) . 2_565
C11 K1 C30 157.38(11) . 2_565
C29 K1 C30 26.60(10) 2_565 2_565
C10 K1 C30 175.86(11) . 2_565
O1 K1 C12 104.14(13) . .
C11 K1 C12 26.07(10) . .
C29 K1 C12 126.92(11) 2_565 .
C10 K1 C12 48.32(10) . .
C30 K1 C12 135.59(10) 2_565 .
O1 K1 C28 125.71(13) . 2_565
C11 K1 C28 124.88(11) . 2_565
C29 K1 C28 25.97(10) 2_565 2_565
C10 K1 C28 131.95(11) . 2_565
C30 K1 C28 48.02(10) 2_565 2_565
C12 K1 C28 129.89(11) . 2_565
C2 C1 Si1 124.5(3) . .
C2 C1 Ba2 74.4(2) . .
Si1 C1 Ba2 121.79(16) . .
C2 C1 Ba1 72.8(2) . .
Si1 C1 Ba1 112.66(15) . .
Ba2 C1 Ba1 125.45(12) . .
C2 C1 H1A 117.8 . .
Si1 C1 H1A 117.8 . .
Ba2 C1 H1A 74.0 . .
Ba1 C1 H1A 84.5 . .
C3 C2 C1 128.7(3) . .
C3 C2 Ba2 80.2(2) . .
C1 C2 Ba2 78.8(2) . .
C3 C2 Ba1 79.1(2) . .
C1 C2 Ba1 81.0(2) . .
Ba2 C2 Ba1 131.64(12) . .
C3 C2 H2A 115.6 . .
C1 C2 H2A 115.6 . .
Ba2 C2 H2A 114.8 . .
Ba1 C2 H2A 113.5 . .
C2 C3 Si2 126.9(3) . .
C2 C3 Ba2 73.4(2) . .
Si2 C3 Ba2 119.47(16) . .
C2 C3 Ba1 74.7(2) . .
Si2 C3 Ba1 114.40(16) . .
Ba2 C3 Ba1 126.13(12) . .
C2 C3 H3A 116.6 . .
Si2 C3 H3A 116.6 . .
Ba2 C3 H3A 76.7 . .
Ba1 C3 H3A 80.4 . .
C1 Si1 C5 109.0(2) . .
C1 Si1 C6 111.2(2) . .
C5 Si1 C6 107.5(3) . .
C1 Si1 C4 110.7(2) . .
C5 Si1 C4 108.7(2) . .
C6 Si1 C4 109.6(2) . .
Si1 C4 H4A 109.5 . .
Si1 C4 H4B 109.5 . .
H4A C4 H4B 109.5 . .
Si1 C4 H4C 109.5 . .
H4A C4 H4C 109.5 . .
H4B C4 H4C 109.5 . .
Si1 C5 H5A 109.5 . .
Si1 C5 H5B 109.5 . .
H5A C5 H5B 109.5 . .
Si1 C5 H5C 109.5 . .
H5A C5 H5C 109.5 . .
H5B C5 H5C 109.5 . .
Si1 C6 H6A 109.5 . .
Si1 C6 H6B 109.5 . .
H6A C6 H6B 109.5 . .
Si1 C6 H6C 109.5 . .
H6A C6 H6C 109.5 . .
H6B C6 H6C 109.5 . .
C3 Si2 C9 108.4(2) . .
C3 Si2 C8 110.4(2) . .
C9 Si2 C8 112.0(3) . .
C3 Si2 C7 110.7(3) . .
C9 Si2 C7 109.3(4) . .
C8 Si2 C7 106.0(3) . .
Si2 C7 H7A 109.5 . .
Si2 C7 H7B 109.5 . .
H7A C7 H7B 109.5 . .
Si2 C7 H7C 109.5 . .
H7A C7 H7C 109.5 . .
H7B C7 H7C 109.5 . .
Si2 C8 H8A 109.5 . .
Si2 C8 H8B 109.5 . .
H8A C8 H8B 109.5 . .
Si2 C8 H8C 109.5 . .
H8A C8 H8C 109.5 . .
H8B C8 H8C 109.5 . .
Si2 C9 H9A 109.5 . .
Si2 C9 H9B 109.5 . .
H9A C9 H9B 109.5 . .
Si2 C9 H9C 109.5 . .
H9A C9 H9C 109.5 . .
H9B C9 H9C 109.5 . .
C11 C10 Si3 125.9(3) . .
C11 C10 Ba1 75.2(2) . .
Si3 C10 Ba1 128.36(17) . .
C11 C10 K1 73.7(2) . .
Si3 C10 K1 107.13(15) . .
Ba1 C10 K1 124.49(13) . .
C11 C10 H10A 117.1 . .
Si3 C10 H10A 117.1 . .
Ba1 C10 H10A 66.3 . .
K1 C10 H10A 89.1 . .
C12 C11 C10 131.0(4) . .
C12 C11 K1 83.1(2) . .
C10 C11 K1 79.6(2) . .
C12 C11 Ba1 77.9(2) . .
C10 C11 Ba1 78.1(2) . .
K1 C11 Ba1 128.60(13) . .
C12 C11 H11A 114.5 . .
C10 C11 H11A 114.5 . .
K1 C11 H11A 111.3 . .
Ba1 C11 H11A 120.1 . .
C11 C12 Si4 123.9(3) . .
C11 C12 Ba1 75.6(2) . .
Si4 C12 Ba1 123.24(17) . .
C11 C12 K1 70.8(2) . .
Si4 C12 K1 114.74(15) . .
Ba1 C12 K1 121.97(13) . .
C11 C12 H12A 118.1 . .
Si4 C12 H12A 118.1 . .
Ba1 C12 H12A 71.4 . .
K1 C12 H12A 84.5 . .
C10 Si3 C14 110.9(2) . .
C10 Si3 C13 111.6(2) . .
C14 Si3 C13 110.8(3) . .
C10 Si3 C15 110.8(3) . .
C14 Si3 C15 106.2(3) . .
C13 Si3 C15 106.4(3) . .
Si3 C13 H13A 109.5 . .
Si3 C13 H13B 109.5 . .
H13A C13 H13B 109.5 . .
Si3 C13 H13C 109.5 . .
H13A C13 H13C 109.5 . .
H13B C13 H13C 109.5 . .
Si3 C14 H14A 109.5 . .
Si3 C14 H14B 109.5 . .
H14A C14 H14B 109.5 . .
Si3 C14 H14C 109.5 . .
H14A C14 H14C 109.5 . .
H14B C14 H14C 109.5 . .
Si3 C15 H15A 109.5 . .
Si3 C15 H15B 109.5 . .
H15A C15 H15B 109.5 . .
Si3 C15 H15C 109.5 . .
H15A C15 H15C 109.5 . .
H15B C15 H15C 109.5 . .
C12 Si4 C18 111.9(3) . .
C12 Si4 C16 109.1(3) . .
C18 Si4 C16 108.9(4) . .
C12 Si4 C17 110.7(2) . .
C18 Si4 C17 107.5(3) . .
C16 Si4 C17 108.8(4) . .
Si4 C16 H16A 109.5 . .
Si4 C16 H16B 109.5 . .
H16A C16 H16B 109.5 . .
Si4 C16 H16C 109.5 . .
H16A C16 H16C 109.5 . .
H16B C16 H16C 109.5 . .
Si4 C17 H17A 109.5 . .
Si4 C17 H17B 109.5 . .
H17A C17 H17B 109.5 . .
Si4 C17 H17C 109.5 . .
H17A C17 H17C 109.5 . .
H17B C17 H17C 109.5 . .
Si4 C18 H18A 109.5 . .
Si4 C18 H18B 109.5 . .
H18A C18 H18B 109.5 . .
Si4 C18 H18C 109.5 . .
H18A C18 H18C 109.5 . .
H18B C18 H18C 109.5 . .
C20 C19 Si5 125.4(3) . .
C20 C19 Ba1 77.3(2) . .
Si5 C19 Ba1 131.0(2) . .
C20 C19 H19A 106.4 . .
Si5 C19 H19A 106.4 . .
Ba1 C19 H19A 106.4 . .
C19 C20 C21 129.2(4) . .
C19 C20 Ba1 75.4(2) . .
C21 C20 Ba1 73.7(2) . .
C19 C20 H20A 114.6 . .
C21 C20 H20A 114.6 . .
Ba1 C20 H20A 114.6 . .
C20 C21 Si6 124.9(5) . .
C20 C21 Ba1 78.4(2) . .
Si6 C21 Ba1 127.1(5) . .
C20 C21 H21A 107.6 . .
Si6 C21 H21A 107.6 . .
Ba1 C21 H21A 107.6 . .
C19 Si5 C24 111.2(3) . .
C19 Si5 C22 110.1(2) . .
C24 Si5 C22 108.4(3) . .
C19 Si5 C23 112.6(3) . .
C24 Si5 C23 105.7(3) . .
C22 Si5 C23 108.7(3) . .
Si5 C22 H22A 109.5 . .
Si5 C22 H22B 109.5 . .
H22A C22 H22B 109.5 . .
Si5 C22 H22C 109.5 . .
H22A C22 H22C 109.5 . .
H22B C22 H22C 109.5 . .
Si5 C23 H23A 109.5 . .
Si5 C23 H23B 109.5 . .
H23A C23 H23B 109.5 . .
Si5 C23 H23C 109.5 . .
H23A C23 H23C 109.5 . .
H23B C23 H23C 109.5 . .
Si5 C24 H24A 109.5 . .
Si5 C24 H24B 109.5 . .
H24A C24 H24B 109.5 . .
Si5 C24 H24C 109.5 . .
H24A C24 H24C 109.5 . .
H24B C24 H24C 109.5 . .
C26 Si6 C21 118.0(10) . .
C26 Si6 C25 112.3(7) . .
C21 Si6 C25 106.2(13) . .
C26 Si6 C27 108.6(7) . .
C21 Si6 C27 106.6(10) . .
C25 Si6 C27 104.1(6) . .
Si6 C25 H25A 109.5 . .
Si6 C25 H25B 109.5 . .
H25A C25 H25B 109.5 . .
Si6 C25 H25C 109.5 . .
H25A C25 H25C 109.5 . .
H25B C25 H25C 109.5 . .
Si6 C26 H26A 109.5 . .
Si6 C26 H26B 109.5 . .
H26A C26 H26B 109.5 . .
Si6 C26 H26C 109.5 . .
H26A C26 H26C 109.5 . .
H26B C26 H26C 109.5 . .
Si6 C27 H27A 109.5 . .
Si6 C27 H27B 109.5 . .
H27A C27 H27B 109.5 . .
Si6 C27 H27C 109.5 . .
H27A C27 H27C 109.5 . .
H27B C27 H27C 109.5 . .
C26' Si6' C25' 112.3(7) . .
C26' Si6' C27' 107.8(7) . .
C25' Si6' C27' 104.0(6) . .
Si6' C25' H25D 109.5 . .
Si6' C25' H25E 109.5 . .
H25D C25' H25E 109.5 . .
Si6' C25' H25F 109.5 . .
H25D C25' H25F 109.5 . .
H25E C25' H25F 109.5 . .
Si6' C26' H26D 109.5 . .
Si6' C26' H26E 109.5 . .
H26D C26' H26E 109.5 . .
Si6' C26' H26F 109.5 . .
H26D C26' H26F 109.5 . .
H26E C26' H26F 109.5 . .
Si6' C27' H27D 109.5 . .
Si6' C27' H27E 109.5 . .
H27D C27' H27E 109.5 . .
Si6' C27' H27F 109.5 . .
H27D C27' H27F 109.5 . .
H27E C27' H27F 109.5 . .
C26" Si6" C25" 112.1(6) . .
C26" Si6" C27" 108.2(6) . .
C25" Si6" C27" 104.4(5) . .
Si6" C25" H25G 109.5 . .
Si6" C25" H25H 109.5 . .
H25G C25" H25H 109.5 . .
Si6" C25" H25I 109.5 . .
H25G C25" H25I 109.5 . .
H25H C25" H25I 109.5 . .
Si6" C26" H26G 109.5 . .
Si6" C26" H26H 109.5 . .
H26G C26" H26H 109.5 . .
Si6" C26" H26I 109.5 . .
H26G C26" H26I 109.5 . .
H26H C26" H26I 109.5 . .
Si6" C27" H27G 109.5 . .
Si6" C27" H27H 109.5 . .
H27G C27" H27H 109.5 . .
Si6" C27" H27I 109.5 . .
H27G C27" H27I 109.5 . .
H27H C27" H27I 109.5 . .
C29 C28 Si7 125.6(3) . .
C29 C28 Ba2 75.6(2) . .
Si7 C28 Ba2 120.82(17) . .
C29 C28 K1 70.5(2) . 2_564
Si7 C28 K1 115.96(16) . 2_564
Ba2 C28 K1 123.19(12) . 2_564
C29 C28 H28A 117.2 . .
Si7 C28 H28A 117.2 . .
Ba2 C28 H28A 73.2 . .
K1 C28 H28A 83.5 2_564 .
C28 C29 C30 130.6(4) . .
C28 C29 Ba2 77.6(2) . .
C30 C29 Ba2 79.3(2) . .
C28 C29 K1 83.6(2) . 2_564
C30 C29 K1 79.2(2) . 2_564
Ba2 C29 K1 130.27(13) . 2_564
C28 C29 H29A 114.7 . .
C30 C29 H29A 114.7 . .
Ba2 C29 H29A 118.7 . .
K1 C29 H29A 111.0 2_564 .
C29 C30 Si8 122.8(3) . .
C29 C30 Ba2 74.1(2) . .
Si8 C30 Ba2 128.89(18) . .
C29 C30 K1 74.2(2) . 2_564
Si8 C30 K1 105.66(16) . 2_564
Ba2 C30 K1 125.37(13) . 2_564
C29 C30 H30A 118.6 . .
Si8 C30 H30A 118.6 . .
Ba2 C30 H30A 68.3 . .
K1 C30 H30A 90.1 2_564 .
C28 Si7 C31 110.2(2) . .
C28 Si7 C33 110.9(2) . .
C31 Si7 C33 108.8(3) . .
C28 Si7 C32 110.0(2) . .
C31 Si7 C32 110.5(3) . .
C33 Si7 C32 106.4(3) . .
Si7 C31 H31A 109.5 . .
Si7 C31 H31B 109.5 . .
H31A C31 H31B 109.5 . .
Si7 C31 H31C 109.5 . .
H31A C31 H31C 109.5 . .
H31B C31 H31C 109.5 . .
Si7 C32 H32A 109.5 . .
Si7 C32 H32B 109.5 . .
H32A C32 H32B 109.5 . .
Si7 C32 H32C 109.5 . .
H32A C32 H32C 109.5 . .
H32B C32 H32C 109.5 . .
Si7 C33 H33A 109.5 . .
Si7 C33 H33B 109.5 . .
H33A C33 H33B 109.5 . .
Si7 C33 H33C 109.5 . .
H33A C33 H33C 109.5 . .
H33B C33 H33C 109.5 . .
C30 Si8 C35 110.5(2) . .
C30 Si8 C36 110.8(3) . .
C35 Si8 C36 111.1(3) . .
C30 Si8 C34 111.0(2) . .
C35 Si8 C34 106.9(3) . .
C36 Si8 C34 106.4(3) . .
Si8 C34 H34A 109.5 . .
Si8 C34 H34B 109.5 . .
H34A C34 H34B 109.5 . .
Si8 C34 H34C 109.5 . .
H34A C34 H34C 109.5 . .
H34B C34 H34C 109.5 . .
Si8 C35 H35A 109.5 . .
Si8 C35 H35B 109.5 . .
H35A C35 H35B 109.5 . .
Si8 C35 H35C 109.5 . .
H35A C35 H35C 109.5 . .
H35B C35 H35C 109.5 . .
Si8 C36 H36A 109.5 . .
Si8 C36 H36B 109.5 . .
H36A C36 H36B 109.5 . .
Si8 C36 H36C 109.5 . .
H36A C36 H36C 109.5 . .
H36B C36 H36C 109.5 . .
C38 C37 Si9 126.5(3) . .
C38 C37 Ba2 74.5(3) . .
Si9 C37 Ba2 128.6(2) . .
C38 C37 H37A 107.6 . .
Si9 C37 H37A 107.6 . .
Ba2 C37 H37A 107.6 . .
C37 C38 C39 128.9(4) . .
C37 C38 Ba2 78.3(3) . .
C39 C38 Ba2 74.9(3) . .
C37 C38 H38A 115.4 . .
C39 C38 H38A 115.4 . .
Ba2 C38 H38A 115.4 . .
C38 C39 Si10 124.4(4) . .
C38 C39 Ba2 77.5(3) . .
Si10 C39 Ba2 123.5(2) . .
C38 C39 H39A 109.3 . .
Si10 C39 H39A 109.3 . .
Ba2 C39 H39A 109.3 . .
C37 Si9 C40 110.6(3) . .
C37 Si9 C41 111.8(3) . .
C40 Si9 C41 109.7(3) . .
C37 Si9 C42 111.0(2) . .
C40 Si9 C42 105.4(3) . .
C41 Si9 C42 108.1(3) . .
Si9 C40 H40A 109.5 . .
Si9 C40 H40B 109.5 . .
H40A C40 H40B 109.5 . .
Si9 C40 H40C 109.5 . .
H40A C40 H40C 109.5 . .
H40B C40 H40C 109.5 . .
Si9 C41 H41A 109.5 . .
Si9 C41 H41B 109.5 . .
H41A C41 H41B 109.5 . .
Si9 C41 H41C 109.5 . .
H41A C41 H41C 109.5 . .
H41B C41 H41C 109.5 . .
Si9 C42 H42A 109.5 . .
Si9 C42 H42B 109.5 . .
H42A C42 H42B 109.5 . .
Si9 C42 H42C 109.5 . .
H42A C42 H42C 109.5 . .
H42B C42 H42C 109.5 . .
C39 Si10 C45 114.8(3) . .
C39 Si10 C44 109.7(3) . .
C45 Si10 C44 106.8(3) . .
C39 Si10 C43 108.9(3) . .
C45 Si10 C43 107.0(4) . .
C44 Si10 C43 109.5(4) . .
Si10 C43 H43A 109.5 . .
Si10 C43 H43B 109.5 . .
H43A C43 H43B 109.5 . .
Si10 C43 H43C 109.5 . .
H43A C43 H43C 109.5 . .
H43B C43 H43C 109.5 . .
Si10 C44 H44A 109.5 . .
Si10 C44 H44B 109.5 . .
H44A C44 H44B 109.5 . .
Si10 C44 H44C 109.5 . .
H44A C44 H44C 109.5 . .
H44B C44 H44C 109.5 . .
Si10 C45 H45A 109.5 . .
Si10 C45 H45B 109.5 . .
H45A C45 H45B 109.5 . .
Si10 C45 H45C 109.5 . .
H45A C45 H45C 109.5 . .
H45B C45 H45C 109.5 . .
C49 O1 C46 106.5(6) . .
C49 O1 K1 132.3(4) . .
C46 O1 K1 121.2(4) . .
O1 C46 C47 108.0(7) . .
O1 C46 H46A 110.1 . .
C47 C46 H46A 110.1 . .
O1 C46 H46B 110.1 . .
C47 C46 H46B 110.1 . .
H46A C46 H46B 108.4 . .
C48 C47 C46 103.5(7) . .
C48 C47 H47A 111.1 . .
C46 C47 H47A 111.1 . .
C48 C47 H47B 111.1 . .
C46 C47 H47B 111.1 . .
H47A C47 H47B 109.0 . .
C47 C48 C49 106.5(7) . .
C47 C48 H48A 110.4 . .
C49 C48 H48A 110.4 . .
C47 C48 H48B 110.4 . .
C49 C48 H48B 110.4 . .
H48A C48 H48B 108.6 . .
O1 C49 C48 109.7(7) . .
O1 C49 H49A 109.7 . .
C48 C49 H49A 109.7 . .
O1 C49 H49B 109.7 . .
C48 C49 H49B 109.7 . .
H49A C49 H49B 108.2 . .

loop_
_geom_bond_atom_site_label_1
_geom_bond_atom_site_label_2
_geom_bond_distance
_geom_bond_site_symmetry_2
Ba1 C21 2.876(4) .
Ba1 C19 2.913(4) .
Ba1 C20 2.936(4) .
Ba1 C11 3.009(3) .
Ba1 C2 3.038(3) .
Ba1 C12 3.038(3) .
Ba1 C10 3.045(4) .
Ba1 C3 3.092(4) .
Ba1 C1 3.141(4) .
Ba2 C39 2.889(4) .
Ba2 C38 2.922(4) .
Ba2 C37 2.969(4) .
Ba2 C29 2.989(3) .
Ba2 C2 2.998(3) .
Ba2 C28 3.014(4) .
Ba2 C30 3.053(4) .
Ba2 C1 3.054(4) .
Ba2 C3 3.084(4) .
K1 O1 2.681(4) .
K1 C11 2.980(4) .
K1 C29 2.994(4) 2_565
K1 C10 3.053(4) .
K1 C30 3.056(4) 2_565
K1 C12 3.133(4) .
K1 C28 3.157(4) 2_565
C1 C2 1.404(5) .
C1 Si1 1.842(4) .
C1 H1A 0.9500 .
C2 C3 1.391(5) .
C2 H2A 0.9500 .
C3 Si2 1.844(4) .
C3 H3A 0.9500 .
Si1 C5 1.860(5) .
Si1 C6 1.869(5) .
Si1 C4 1.869(4) .
C4 H4A 0.9800 .
C4 H4B 0.9800 .
C4 H4C 0.9800 .
C5 H5A 0.9800 .
C5 H5B 0.9800 .
C5 H5C 0.9800 .
C6 H6A 0.9800 .
C6 H6B 0.9800 .
C6 H6C 0.9800 .
Si2 C9 1.867(6) .
Si2 C8 1.870(6) .
Si2 C7 1.876(5) .
C7 H7A 0.9800 .
C7 H7B 0.9800 .
C7 H7C 0.9800 .
C8 H8A 0.9800 .
C8 H8B 0.9800 .
C8 H8C 0.9800 .
C9 H9A 0.9800 .
C9 H9B 0.9800 .
C9 H9C 0.9800 .
C10 C11 1.397(5) .
C10 Si3 1.830(4) .
C10 H10A 0.9500 .
C11 C12 1.387(5) .
C11 H11A 0.9500 .
C12 Si4 1.833(4) .
C12 H12A 0.9500 .
Si3 C14 1.853(6) .
Si3 C13 1.868(5) .
Si3 C15 1.881(5) .
C13 H13A 0.9800 .
C13 H13B 0.9800 .
C13 H13C 0.9800 .
C14 H14A 0.9800 .
C14 H14B 0.9800 .
C14 H14C 0.9800 .
C15 H15A 0.9800 .
C15 H15B 0.9800 .
C15 H15C 0.9800 .
Si4 C18 1.845(6) .
Si4 C16 1.846(7) .
Si4 C17 1.860(6) .
C16 H16A 0.9800 .
C16 H16B 0.9800 .
C16 H16C 0.9800 .
C17 H17A 0.9800 .
C17 H17B 0.9800 .
C17 H17C 0.9800 .
C18 H18A 0.9800 .
C18 H18B 0.9800 .
C18 H18C 0.9800 .
C19 C20 1.384(6) .
C19 Si5 1.832(5) .
C19 H19A 1.0000 .
C20 C21 1.405(6) .
C20 H20A 1.0000 .
C21 Si6 1.863(6) .
C21 H21A 1.0000 .
Si5 C24 1.866(5) .
Si5 C22 1.867(5) .
Si5 C23 1.872(7) .
C22 H22A 0.9800 .
C22 H22B 0.9800 .
C22 H22C 0.9800 .
C23 H23A 0.9800 .
C23 H23B 0.9800 .
C23 H23C 0.9800 .
C24 H24A 0.9800 .
C24 H24B 0.9800 .
C24 H24C 0.9800 .
Si6 C26 1.843(11) .
Si6 C25 1.876(9) .
Si6 C27 1.879(12) .
C25 H25A 0.9800 .
C25 H25B 0.9800 .
C25 H25C 0.9800 .
C26 H26A 0.9800 .
C26 H26B 0.9800 .
C26 H26C 0.9800 .
C27 H27A 0.9800 .
C27 H27B 0.9800 .
C27 H27C 0.9800 .
Si6' C26' 1.847(11) .
Si6' C25' 1.875(10) .
Si6' C27' 1.882(12) .
C25' H25D 0.9800 .
C25' H25E 0.9800 .
C25' H25F 0.9800 .
C26' H26D 0.9800 .
C26' H26E 0.9800 .
C26' H26F 0.9800 .
C27' H27D 0.9800 .
C27' H27E 0.9800 .
C27' H27F 0.9800 .
Si6" C26" 1.848(10) .
Si6" C25" 1.876(9) .
Si6" C27" 1.878(11) .
C25" H25G 0.9800 .
C25" H25H 0.9800 .
C25" H25I 0.9800 .
C26" H26G 0.9800 .
C26" H26H 0.9800 .
C26" H26I 0.9800 .
C27" H27G 0.9800 .
C27" H27H 0.9800 .
C27" H27I 0.9800 .
C28 C29 1.391(5) .
C28 Si7 1.830(4) .
C28 K1 3.157(4) 2_564
C28 H28A 0.9500 .
C29 C30 1.393(5) .
C29 K1 2.994(4) 2_564
C29 H29A 0.9500 .
C30 Si8 1.838(4) .
C30 K1 3.056(4) 2_564
C30 H30A 0.9500 .
Si7 C31 1.863(5) .
Si7 C33 1.869(5) .
Si7 C32 1.872(5) .
C31 H31A 0.9800 .
C31 H31B 0.9800 .
C31 H31C 0.9800 .
C32 H32A 0.9800 .
C32 H32B 0.9800 .
C32 H32C 0.9800 .
C33 H33A 0.9800 .
C33 H33B 0.9800 .
C33 H33C 0.9800 .
Si8 C35 1.869(5) .
Si8 C36 1.873(5) .
Si8 C34 1.878(6) .
C34 H34A 0.9800 .
C34 H34B 0.9800 .
C34 H34C 0.9800 .
C35 H35A 0.9800 .
C35 H35B 0.9800 .
C35 H35C 0.9800 .
C36 H36A 0.9800 .
C36 H36B 0.9800 .
C36 H36C 0.9800 .
C37 C38 1.386(6) .
C37 Si9 1.846(5) .
C37 H37A 1.0000 .
C38 C39 1.390(7) .
C38 H38A 1.0000 .
C39 Si10 1.824(5) .
C39 H39A 1.0000 .
Si9 C40 1.850(5) .
Si9 C41 1.861(5) .
Si9 C42 1.866(6) .
C40 H40A 0.9800 .
C40 H40B 0.9800 .
C40 H40C 0.9800 .
C41 H41A 0.9800 .
C41 H41B 0.9800 .
C41 H41C 0.9800 .
C42 H42A 0.9800 .
C42 H42B 0.9800 .
C42 H42C 0.9800 .
Si10 C45 1.856(6) .
Si10 C44 1.859(7) .
Si10 C43 1.873(8) .
C43 H43A 0.9800 .
C43 H43B 0.9800 .
C43 H43C 0.9800 .
C44 H44A 0.9800 .
C44 H44B 0.9800 .
C44 H44C 0.9800 .
C45 H45A 0.9800 .
C45 H45B 0.9800 .
C45 H45C 0.9800 .
O1 C49 1.355(9) .
O1 C46 1.439(9) .
C46 C47 1.463(11) .
C46 H46A 0.9900 .
C46 H46B 0.9900 .
C47 C48 1.409(11) .
C47 H47A 0.9900 .
C47 H47B 0.9900 .
C48 C49 1.441(11) .
C48 H48A 0.9900 .
C48 H48B 0.9900 .
C49 H49A 0.9900 .
C49 H49B 0.9900 .

loop_
_geom_torsion_atom_site_label_1
_geom_torsion_atom_site_label_2
_geom_torsion_atom_site_label_3
_geom_torsion_atom_site_label_4
_geom_torsion
_geom_torsion_site_symmetry_1
_geom_torsion_site_symmetry_4
C39 Ba2 C1 C2 -84.6(3) . .
C38 Ba2 C1 C2 -113.4(2) . .
C37 Ba2 C1 C2 -118.6(2) . .
C29 Ba2 C1 C2 94.0(2) . .
C28 Ba2 C1 C2 123.4(2) . .
C30 Ba2 C1 C2 64.8(2) . .
C3 Ba2 C1 C2 -25.8(2) . .
C39 Ba2 C1 Si1 154.2(2) . .
C38 Ba2 C1 Si1 125.46(19) . .
C37 Ba2 C1 Si1 120.2(2) . .
C29 Ba2 C1 Si1 -27.1(2) . .
C2 Ba2 C1 Si1 -121.2(3) . .
C28 Ba2 C1 Si1 2.2(2) . .
C30 Ba2 C1 Si1 -56.4(2) . .
C3 Ba2 C1 Si1 -147.0(2) . .
C39 Ba2 C1 Ba1 -29.8(2) . .
C38 Ba2 C1 Ba1 -58.54(18) . .
C37 Ba2 C1 Ba1 -63.81(16) . .
C29 Ba2 C1 Ba1 148.86(13) . .
C2 Ba2 C1 Ba1 54.8(2) . .
C28 Ba2 C1 Ba1 178.24(12) . .
C30 Ba2 C1 Ba1 119.65(14) . .
C3 Ba2 C1 Ba1 29.04(13) . .
C21 Ba1 C1 C2 156.4(2) . .
C19 Ba1 C1 C2 105.2(2) . .
C20 Ba1 C1 C2 131.9(2) . .
C11 Ba1 C1 C2 -69.9(3) . .
C12 Ba1 C1 C2 -104.0(3) . .
C10 Ba1 C1 C2 -74.9(2) . .
C3 Ba1 C1 C2 26.1(2) . .
C21 Ba1 C1 Si1 -82.78(18) . .
C19 Ba1 C1 Si1 -133.96(18) . .
C20 Ba1 C1 Si1 -107.27(17) . .
C11 Ba1 C1 Si1 51.0(2) . .
C2 Ba1 C1 Si1 120.8(3) . .
C12 Ba1 C1 Si1 16.8(3) . .
C10 Ba1 C1 Si1 45.93(18) . .
C3 Ba1 C1 Si1 147.0(2) . .
C21 Ba1 C1 Ba2 100.90(16) . .
C19 Ba1 C1 Ba2 49.72(16) . .
C20 Ba1 C1 Ba2 76.41(16) . .
C11 Ba1 C1 Ba2 -125.36(15) . .
C2 Ba1 C1 Ba2 -55.5(2) . .
C12 Ba1 C1 Ba2 -159.49(19) . .
C10 Ba1 C1 Ba2 -130.39(14) . .
C3 Ba1 C1 Ba2 -29.35(13) . .
Si1 C1 C2 C3 -174.2(3) . .
Ba2 C1 C2 C3 67.7(4) . .
Ba1 C1 C2 C3 -68.1(4) . .
Si1 C1 C2 Ba2 118.1(3) . .
Ba1 C1 C2 Ba2 -135.81(9) . .
Si1 C1 C2 Ba1 -106.1(3) . .
Ba2 C1 C2 Ba1 135.81(9) . .
C39 Ba2 C2 C3 -19.7(3) . .
C38 Ba2 C2 C3 -52.1(3) . .
C37 Ba2 C2 C3 -69.8(2) . .
C29 Ba2 C2 C3 129.0(2) . .
C28 Ba2 C2 C3 151.5(2) . .
C30 Ba2 C2 C3 101.1(2) . .
C1 Ba2 C2 C3 -132.9(3) . .
C39 Ba2 C2 C1 113.2(2) . .
C38 Ba2 C2 C1 80.8(3) . .
C37 Ba2 C2 C1 63.1(2) . .
C29 Ba2 C2 C1 -98.1(2) . .
C28 Ba2 C2 C1 -75.6(3) . .
C30 Ba2 C2 C1 -125.9(2) . .
C3 Ba2 C2 C1 132.9(3) . .
C39 Ba2 C2 Ba1 46.1(2) . .
C38 Ba2 C2 Ba1 13.7(2) . .
C37 Ba2 C2 Ba1 -4.0(2) . .
C29 Ba2 C2 Ba1 -165.25(16) . .
C28 Ba2 C2 Ba1 -142.71(15) . .
C30 Ba2 C2 Ba1 166.94(16) . .
C1 Ba2 C2 Ba1 -67.1(2) . .
C3 Ba2 C2 Ba1 65.8(2) . .
C21 Ba1 C2 C3 107.2(2) . .
C19 Ba1 C2 C3 54.7(2) . .
C20 Ba1 C2 C3 77.3(2) . .
C11 Ba1 C2 C3 -98.4(2) . .
C12 Ba1 C2 C3 -101.0(3) . .
C10 Ba1 C2 C3 -115.5(2) . .
C1 Ba1 C2 C3 132.5(3) . .
C21 Ba1 C2 C1 -25.3(3) . .
C19 Ba1 C2 C1 -77.8(2) . .
C20 Ba1 C2 C1 -55.2(2) . .
C11 Ba1 C2 C1 129.1(2) . .
C12 Ba1 C2 C1 126.6(2) . .
C10 Ba1 C2 C1 112.0(2) . .
C3 Ba1 C2 C1 -132.5(3) . .
C21 Ba1 C2 Ba2 40.9(2) . .
C19 Ba1 C2 Ba2 -11.6(2) . .
C20 Ba1 C2 Ba2 11.1(2) . .
C11 Ba1 C2 Ba2 -164.68(15) . .
C12 Ba1 C2 Ba2 -167.24(16) . .
C10 Ba1 C2 Ba2 178.20(17) . .
C3 Ba1 C2 Ba2 -66.3(2) . .
C1 Ba1 C2 Ba2 66.2(2) . .
C1 C2 C3 Si2 178.3(3) . .
Ba2 C2 C3 Si2 -114.7(3) . .
Ba1 C2 C3 Si2 109.3(3) . .
C1 C2 C3 Ba2 -67.0(4) . .
Ba1 C2 C3 Ba2 -136.04(9) . .
C1 C2 C3 Ba1 69.0(4) . .
Ba2 C2 C3 Ba1 136.04(9) . .
C39 Ba2 C3 C2 163.0(2) . .
C38 Ba2 C3 C2 136.4(2) . .
C37 Ba2 C3 C2 112.6(2) . .
C29 Ba2 C3 C2 -64.6(2) . .
C28 Ba2 C3 C2 -51.8(3) . .
C30 Ba2 C3 C2 -88.2(2) . .
C1 Ba2 C3 C2 26.2(2) . .
C39 Ba2 C3 Si2 -73.6(2) . .
C38 Ba2 C3 Si2 -100.2(2) . .
C37 Ba2 C3 Si2 -124.1(2) . .
C29 Ba2 C3 Si2 58.8(2) . .
C2 Ba2 C3 Si2 123.4(3) . .
C28 Ba2 C3 Si2 71.6(3) . .
C30 Ba2 C3 Si2 35.2(2) . .
C1 Ba2 C3 Si2 149.6(3) . .
C39 Ba2 C3 Ba1 107.01(18) . .
C38 Ba2 C3 Ba1 80.38(18) . .
C37 Ba2 C3 Ba1 56.56(18) . .
C29 Ba2 C3 Ba1 -120.57(15) . .
C2 Ba2 C3 Ba1 -56.00(19) . .
C28 Ba2 C3 Ba1 -107.8(2) . .
C30 Ba2 C3 Ba1 -144.16(15) . .
C1 Ba2 C3 Ba1 -29.82(13) . .
C21 Ba1 C3 C2 -84.1(2) . .
C19 Ba1 C3 C2 -126.1(2) . .
C20 Ba1 C3 C2 -113.3(2) . .
C11 Ba1 C3 C2 98.7(2) . .
C12 Ba1 C3 C2 119.9(2) . .
C10 Ba1 C3 C2 71.6(2) . .
C1 Ba1 C3 C2 -26.1(2) . .
C21 Ba1 C3 Si2 151.92(19) . .
C19 Ba1 C3 Si2 110.0(2) . .
C20 Ba1 C3 Si2 122.72(19) . .
C11 Ba1 C3 Si2 -25.3(2) . .
C2 Ba1 C3 Si2 -124.0(3) . .
C12 Ba1 C3 Si2 -4.1(3) . .
C10 Ba1 C3 Si2 -52.4(2) . .
C1 Ba1 C3 Si2 -150.1(3) . .
C21 Ba1 C3 Ba2 -28.7(2) . .
C19 Ba1 C3 Ba2 -70.62(18) . .
C20 Ba1 C3 Ba2 -57.88(18) . .
C11 Ba1 C3 Ba2 154.10(13) . .
C2 Ba1 C3 Ba2 55.44(19) . .
C12 Ba1 C3 Ba2 175.33(13) . .
C10 Ba1 C3 Ba2 127.02(15) . .
C1 Ba1 C3 Ba2 29.31(13) . .
C2 C1 Si1 C5 84.3(4) . .
Ba2 C1 Si1 C5 176.7(2) . .
Ba1 C1 Si1 C5 0.2(2) . .
C2 C1 Si1 C6 -157.4(4) . .
Ba2 C1 Si1 C6 -65.0(3) . .
Ba1 C1 Si1 C6 118.5(2) . .
C2 C1 Si1 C4 -35.2(4) . .
Ba2 C1 Si1 C4 57.1(2) . .
Ba1 C1 Si1 C4 -119.33(19) . .
C2 C3 Si2 C9 130.9(4) . .
Ba2 C3 Si2 C9 40.2(4) . .
Ba1 C3 Si2 C9 -140.4(3) . .
C2 C3 Si2 C8 7.8(4) . .
Ba2 C3 Si2 C8 -82.9(3) . .
Ba1 C3 Si2 C8 96.6(3) . .
C2 C3 Si2 C7 -109.2(4) . .
Ba2 C3 Si2 C7 160.1(3) . .
Ba1 C3 Si2 C7 -20.5(3) . .
C21 Ba1 C10 C11 -86.6(3) . .
C19 Ba1 C10 C11 -8.1(4) . .
C20 Ba1 C10 C11 -51.6(3) . .
C2 Ba1 C10 C11 146.4(2) . .
C12 Ba1 C10 C11 -23.7(2) . .
C3 Ba1 C10 C11 121.2(2) . .
C1 Ba1 C10 C11 172.2(2) . .
C21 Ba1 C10 Si3 149.0(2) . .
C19 Ba1 C10 Si3 -132.5(3) . .
C20 Ba1 C10 Si3 -175.96(18) . .
C11 Ba1 C10 Si3 -124.4(4) . .
C2 Ba1 C10 Si3 22.1(2) . .
C12 Ba1 C10 Si3 -148.1(3) . .
C3 Ba1 C10 Si3 -3.2(3) . .
C1 Ba1 C10 Si3 47.8(2) . .
C21 Ba1 C10 K1 -28.8(2) . .
C19 Ba1 C10 K1 49.7(4) . .
C20 Ba1 C10 K1 6.2(3) . .
C11 Ba1 C10 K1 57.8(2) . .
C2 Ba1 C10 K1 -155.78(15) . .
C12 Ba1 C10 K1 34.07(14) . .
C3 Ba1 C10 K1 178.95(13) . .
C1 Ba1 C10 K1 -130.04(14) . .
O1 K1 C10 C11 138.4(2) . .
C29 K1 C10 C11 -64.6(3) 2_565 .
C30 K1 C10 C11 -173.4(15) 2_565 .
C12 K1 C10 C11 25.1(2) . .
C28 K1 C10 C11 -85.7(2) 2_565 .
O1 K1 C10 Si3 -98.29(18) . .
C11 K1 C10 Si3 123.3(3) . .
C29 K1 C10 Si3 58.7(3) 2_565 .
C30 K1 C10 Si3 -50.1(16) 2_565 .
C12 K1 C10 Si3 148.4(2) . .
C28 K1 C10 Si3 37.6(2) 2_565 .
O1 K1 C10 Ba1 79.94(17) . .
C11 K1 C10 Ba1 -58.5(2) . .
C29 K1 C10 Ba1 -123.1(2) 2_565 .
C30 K1 C10 Ba1 128.1(15) 2_565 .
C12 K1 C10 Ba1 -33.42(14) . .
C28 K1 C10 Ba1 -144.17(13) 2_565 .
Si3 C10 C11 C12 -170.9(3) . .
Ba1 C10 C11 C12 62.1(4) . .
K1 C10 C11 C12 -71.3(4) . .
Si3 C10 C11 K1 -99.6(3) . .
Ba1 C10 C11 K1 133.40(10) . .
Si3 C10 C11 Ba1 127.0(3) . .
K1 C10 C11 Ba1 -133.40(10) . .
O1 K1 C11 C12 90.6(2) . .
C29 K1 C11 C12 -79.9(3) 2_565 .
C10 K1 C11 C12 134.0(4) . .
C30 K1 C11 C12 -47.3(4) 2_565 .
C28 K1 C11 C12 -110.7(2) 2_565 .
O1 K1 C11 C10 -43.4(2) . .
C29 K1 C11 C10 146.2(2) 2_565 .
C30 K1 C11 C10 178.8(3) 2_565 .
C12 K1 C11 C10 -134.0(4) . .
C28 K1 C11 C10 115.3(2) 2_565 .
O1 K1 C11 Ba1 22.1(2) . .
C29 K1 C11 Ba1 -148.38(15) 2_565 .
C10 K1 C11 Ba1 65.4(2) . .
C30 K1 C11 Ba1 -115.8(3) 2_565 .
C12 K1 C11 Ba1 -68.5(2) . .
C28 K1 C11 Ba1 -179.25(13) 2_565 .
C21 Ba1 C11 C12 -25.3(3) . .
C19 Ba1 C11 C12 38.9(3) . .
C20 Ba1 C11 C12 7.4(3) . .
C2 Ba1 C11 C12 -177.0(2) . .
C10 Ba1 C11 C12 -137.0(4) . .
C3 Ba1 C11 C12 151.8(2) . .
C1 Ba1 C11 C12 -147.6(2) . .
C21 Ba1 C11 C10 111.7(2) . .
C19 Ba1 C11 C10 175.8(2) . .
C20 Ba1 C11 C10 144.3(2) . .
C2 Ba1 C11 C10 -40.1(3) . .
C12 Ba1 C11 C10 137.0(4) . .
C3 Ba1 C11 C10 -71.3(2) . .
C1 Ba1 C11 C10 -10.6(3) . .
C21 Ba1 C11 K1 45.6(2) . .
C19 Ba1 C11 K1 109.75(19) . .
C20 Ba1 C11 K1 78.25(19) . .
C2 Ba1 C11 K1 -106.16(17) . .
C12 Ba1 C11 K1 70.9(2) . .
C10 Ba1 C11 K1 -66.1(2) . .
C3 Ba1 C11 K1 -137.36(15) . .
C1 Ba1 C11 K1 -76.7(2) . .
C10 C11 C12 Si4 177.2(3) . .
K1 C11 C12 Si4 107.4(3) . .
Ba1 C11 C12 Si4 -120.6(3) . .
C10 C11 C12 Ba1 -62.2(4) . .
K1 C11 C12 Ba1 -131.94(10) . .
C10 C11 C12 K1 69.7(4) . .
Ba1 C11 C12 K1 131.94(10) . .
C21 Ba1 C12 C11 158.4(2) . .
C19 Ba1 C12 C11 -149.8(2) . .
C20 Ba1 C12 C11 -173.6(2) . .
C2 Ba1 C12 C11 4.8(3) . .
C10 Ba1 C12 C11 23.9(2) . .
C3 Ba1 C12 C11 -43.2(3) . .
C1 Ba1 C12 C11 61.1(4) . .
C21 Ba1 C12 Si4 -80.2(2) . .
C19 Ba1 C12 Si4 -28.5(3) . .
C20 Ba1 C12 Si4 -52.3(2) . .
C11 Ba1 C12 Si4 121.3(4) . .
C2 Ba1 C12 Si4 126.2(2) . .
C10 Ba1 C12 Si4 145.2(3) . .
C3 Ba1 C12 Si4 78.1(3) . .
C1 Ba1 C12 Si4 -177.56(16) . .
C21 Ba1 C12 K1 102.54(17) . .
C19 Ba1 C12 K1 154.30(16) . .
C20 Ba1 C12 K1 130.47(16) . .
C11 Ba1 C12 K1 -55.9(2) . .
C2 Ba1 C12 K1 -51.1(3) . .
C10 Ba1 C12 K1 -32.04(13) . .
C3 Ba1 C12 K1 -99.1(2) . .
C1 Ba1 C12 K1 5.2(3) . .
O1 K1 C12 C11 -96.4(2) . .
C29 K1 C12 C11 122.4(2) 2_565 .
C10 K1 C12 C11 -25.7(2) . .
C30 K1 C12 C11 156.2(2) 2_565 .
C28 K1 C12 C11 89.3(2) 2_565 .
O1 K1 C12 Si4 144.26(19) . .
C11 K1 C12 Si4 -119.3(3) . .
C29 K1 C12 Si4 3.1(3) 2_565 .
C10 K1 C12 Si4 -145.0(3) . .
C30 K1 C12 Si4 36.9(3) 2_565 .
C28 K1 C12 Si4 -30.0(3) 2_565 .
O1 K1 C12 Ba1 -38.30(19) . .
C11 K1 C12 Ba1 58.1(2) . .
C29 K1 C12 Ba1 -179.48(13) 2_565 .
C10 K1 C12 Ba1 32.43(13) . .
C30 K1 C12 Ba1 -145.70(14) 2_565 .
C28 K1 C12 Ba1 147.41(13) 2_565 .
C11 C10 Si3 C14 -21.1(4) . .
Ba1 C10 Si3 C14 78.8(3) . .
K1 C10 Si3 C14 -103.1(2) . .
C11 C10 Si3 C13 -145.2(4) . .
Ba1 C10 Si3 C13 -45.3(3) . .
K1 C10 Si3 C13 132.9(3) . .
C11 C10 Si3 C15 96.5(4) . .
Ba1 C10 Si3 C15 -163.6(3) . .
K1 C10 Si3 C15 14.6(3) . .
C11 C12 Si4 C18 -67.8(5) . .
Ba1 C12 Si4 C18 -162.5(3) . .
K1 C12 Si4 C18 14.9(4) . .
C11 C12 Si4 C16 52.8(5) . .
Ba1 C12 Si4 C16 -41.9(4) . .
K1 C12 Si4 C16 135.5(4) . .
C11 C12 Si4 C17 172.4(3) . .
Ba1 C12 Si4 C17 77.7(3) . .
K1 C12 Si4 C17 -104.9(3) . .
C21 Ba1 C19 C20 23.0(2) . .
C11 Ba1 C19 C20 -78.4(3) . .
C2 Ba1 C19 C20 131.7(3) . .
C12 Ba1 C19 C20 -61.2(3) . .
C10 Ba1 C19 C20 -73.6(4) . .
C3 Ba1 C19 C20 152.9(3) . .
C1 Ba1 C19 C20 106.1(3) . .
C21 Ba1 C19 Si5 149.2(3) . .
C20 Ba1 C19 Si5 126.2(4) . .
C11 Ba1 C19 Si5 47.8(3) . .
C2 Ba1 C19 Si5 -102.1(3) . .
C12 Ba1 C19 Si5 65.0(3) . .
C10 Ba1 C19 Si5 52.6(5) . .
C3 Ba1 C19 Si5 -80.8(3) . .
C1 Ba1 C19 Si5 -127.7(3) . .
Si5 C19 C20 C21 174.3(4) . .
Ba1 C19 C20 C21 -54.0(4) . .
Si5 C19 C20 Ba1 -131.7(4) . .
C21 Ba1 C20 C19 -139.2(4) . .
C11 Ba1 C20 C19 120.3(3) . .
C2 Ba1 C20 C19 -55.6(3) . .
C12 Ba1 C20 C19 123.5(3) . .
C10 Ba1 C20 C19 144.3(2) . .
C3 Ba1 C20 C19 -28.5(3) . .
C1 Ba1 C20 C19 -77.2(3) . .
C19 Ba1 C20 C21 139.2(4) . .
C11 Ba1 C20 C21 -100.5(3) . .
C2 Ba1 C20 C21 83.6(3) . .
C12 Ba1 C20 C21 -97.2(3) . .
C10 Ba1 C20 C21 -76.5(3) . .
C3 Ba1 C20 C21 110.7(3) . .
C1 Ba1 C20 C21 62.0(3) . .
C19 C20 C21 Si6 -178.0(7) . .
Ba1 C20 C21 Si6 127.4(7) . .
C19 C20 C21 Ba1 54.6(4) . .
C19 Ba1 C21 C20 -22.5(2) . .
C11 Ba1 C21 C20 96.6(3) . .
C2 Ba1 C21 C20 -108.6(3) . .
C12 Ba1 C21 C20 85.5(3) . .
C10 Ba1 C21 C20 128.3(3) . .
C3 Ba1 C21 C20 -80.6(3) . .
C1 Ba1 C21 C20 -119.5(3) . .
C19 Ba1 C21 Si6 -147.8(6) . .
C20 Ba1 C21 Si6 -125.2(6) . .
C11 Ba1 C21 Si6 -28.6(5) . .
C2 Ba1 C21 Si6 126.1(5) . .
C12 Ba1 C21 Si6 -39.7(5) . .
C10 Ba1 C21 Si6 3.1(6) . .
C3 Ba1 C21 Si6 154.1(5) . .
C1 Ba1 C21 Si6 115.2(5) . .
C20 C19 Si5 C24 -108.7(4) . .
Ba1 C19 Si5 C24 146.2(3) . .
C20 C19 Si5 C22 11.5(5) . .
Ba1 C19 Si5 C22 -93.6(3) . .
C20 C19 Si5 C23 133.0(4) . .
Ba1 C19 Si5 C23 27.9(4) . .
C20 C21 Si6 C26 -50.4(13) . .
Ba1 C21 Si6 C26 52.3(13) . .
C20 C21 Si6 C25 -177.3(9) . .
Ba1 C21 Si6 C25 -74.6(10) . .
C20 C21 Si6 C27 72.0(10) . .
Ba1 C21 Si6 C27 174.7(8) . .
C39 Ba2 C28 C29 120.9(2) . .
C38 Ba2 C28 C29 149.1(2) . .
C37 Ba2 C28 C29 174.5(2) . .
C2 Ba2 C28 C29 -51.2(3) . .
C30 Ba2 C28 C29 24.2(2) . .
C1 Ba2 C28 C29 -82.1(2) . .
C3 Ba2 C28 C29 -22.8(3) . .
C39 Ba2 C28 Si7 -116.0(2) . .
C38 Ba2 C28 Si7 -87.7(2) . .
C37 Ba2 C28 Si7 -62.3(2) . .
C29 Ba2 C28 Si7 123.2(3) . .
C2 Ba2 C28 Si7 71.9(2) . .
C30 Ba2 C28 Si7 147.4(2) . .
C1 Ba2 C28 Si7 41.1(2) . .
C3 Ba2 C28 Si7 100.3(3) . .
C39 Ba2 C28 K1 66.35(18) . 2_564
C38 Ba2 C28 K1 94.57(16) . 2_564
C37 Ba2 C28 K1 119.97(16) . 2_564
C29 Ba2 C28 K1 -54.5(2) . 2_564
C2 Ba2 C28 K1 -105.75(16) . 2_564
C30 Ba2 C28 K1 -30.28(13) . 2_564
C1 Ba2 C28 K1 -136.60(13) . 2_564
C3 Ba2 C28 K1 -77.3(3) . 2_564
Si7 C28 C29 C30 178.3(3) . .
Ba2 C28 C29 C30 -63.9(4) . .
K1 C28 C29 C30 69.8(4) 2_564 .
Si7 C28 C29 Ba2 -117.8(3) . .
K1 C28 C29 Ba2 133.69(10) 2_564 .
Si7 C28 C29 K1 108.5(3) . 2_564
Ba2 C28 C29 K1 -133.69(10) . 2_564
C39 Ba2 C29 C28 -69.2(3) . .
C38 Ba2 C29 C28 -37.5(3) . .
C37 Ba2 C29 C28 -8.1(3) . .
C2 Ba2 C29 C28 141.4(2) . .
C30 Ba2 C29 C28 -136.1(4) . .
C1 Ba2 C29 C28 112.0(2) . .
C3 Ba2 C29 C28 167.3(2) . .
C39 Ba2 C29 C30 66.8(3) . .
C38 Ba2 C29 C30 98.6(3) . .
C37 Ba2 C29 C30 128.0(3) . .
C2 Ba2 C29 C30 -82.6(2) . .
C28 Ba2 C29 C30 136.1(4) . .
C1 Ba2 C29 C30 -111.9(2) . .
C3 Ba2 C29 C30 -56.6(3) . .
C39 Ba2 C29 K1 1.1(2) . 2_564
C38 Ba2 C29 K1 32.8(2) . 2_564
C37 Ba2 C29 K1 62.3(3) . 2_564
C2 Ba2 C29 K1 -148.29(16) . 2_564
C28 Ba2 C29 K1 70.3(2) . 2_564
C30 Ba2 C29 K1 -65.7(2) . 2_564
C1 Ba2 C29 K1 -177.67(15) . 2_564
C3 Ba2 C29 K1 -122.32(16) . 2_564
C28 C29 C30 Si8 -170.4(3) . .
Ba2 C29 C30 Si8 126.4(3) . .
K1 C29 C30 Si8 -98.7(3) 2_564 .
C28 C29 C30 Ba2 63.2(4) . .
K1 C29 C30 Ba2 134.92(10) 2_564 .
C28 C29 C30 K1 -71.7(4) . 2_564
Ba2 C29 C30 K1 -134.92(10) . 2_564
C39 Ba2 C30 C29 -122.8(3) . .
C38 Ba2 C30 C29 -99.9(3) . .
C37 Ba2 C30 C29 -90.9(3) . .
C2 Ba2 C30 C29 107.4(2) . .
C28 Ba2 C30 C29 -24.4(2) . .
C1 Ba2 C30 C29 82.0(2) . .
C3 Ba2 C30 C29 135.2(2) . .
C39 Ba2 C30 Si8 117.6(2) . .
C38 Ba2 C30 Si8 140.4(2) . .
C37 Ba2 C30 Si8 149.5(2) . .
C29 Ba2 C30 Si8 -119.6(4) . .
C2 Ba2 C30 Si8 -12.2(3) . .
C28 Ba2 C30 Si8 -144.0(3) . .
C1 Ba2 C30 Si8 -37.6(3) . .
C3 Ba2 C30 Si8 15.6(3) . .
C39 Ba2 C30 K1 -66.12(19) . 2_564
C38 Ba2 C30 K1 -43.3(2) . 2_564
C37 Ba2 C30 K1 -34.2(3) . 2_564
C29 Ba2 C30 K1 56.7(2) . 2_564
C2 Ba2 C30 K1 164.09(15) . 2_564
C28 Ba2 C30 K1 32.32(13) . 2_564
C1 Ba2 C30 K1 138.73(14) . 2_564
C3 Ba2 C30 K1 -168.11(14) . 2_564
C29 C28 Si7 C31 10.5(4) . .
Ba2 C28 Si7 C31 -83.6(2) . .
K1 C28 Si7 C31 94.2(2) 2_564 .
C29 C28 Si7 C33 -110.1(4) . .
Ba2 C28 Si7 C33 155.8(3) . .
K1 C28 Si7 C33 -26.3(3) 2_564 .
C29 C28 Si7 C32 132.5(4) . .
Ba2 C28 Si7 C32 38.4(3) . .
K1 C28 Si7 C32 -143.7(3) 2_564 .
C29 C30 Si8 C35 -48.3(4) . .
Ba2 C30 Si8 C35 47.5(3) . .
K1 C30 Si8 C35 -129.4(2) 2_564 .
C29 C30 Si8 C36 -171.9(4) . .
Ba2 C30 Si8 C36 -76.0(3) . .
K1 C30 Si8 C36 107.1(2) 2_564 .
C29 C30 Si8 C34 70.1(4) . .
Ba2 C30 Si8 C34 165.9(3) . .
K1 C30 Si8 C34 -10.9(3) 2_564 .
C39 Ba2 C37 C38 24.7(3) . .
C29 Ba2 C37 C38 -62.6(4) . .
C2 Ba2 C37 C38 145.7(3) . .
C28 Ba2 C37 C38 -66.6(3) . .
C30 Ba2 C37 C38 -16.6(4) . .
C1 Ba2 C37 C38 169.5(3) . .
C3 Ba2 C37 C38 121.1(3) . .
C39 Ba2 C37 Si9 149.3(3) . .
C38 Ba2 C37 Si9 124.7(4) . .
C29 Ba2 C37 Si9 62.1(3) . .
C2 Ba2 C37 Si9 -89.6(3) . .
C28 Ba2 C37 Si9 58.1(3) . .
C30 Ba2 C37 Si9 108.1(3) . .
C1 Ba2 C37 Si9 -65.9(3) . .
C3 Ba2 C37 Si9 -114.3(3) . .
Si9 C37 C38 C39 173.7(4) . .
Ba2 C37 C38 C39 -59.4(5) . .
Si9 C37 C38 Ba2 -126.9(4) . .
C39 Ba2 C38 C37 -136.0(4) . .
C29 Ba2 C38 C37 137.9(3) . .
C2 Ba2 C38 C37 -40.8(3) . .
C28 Ba2 C38 C37 121.6(3) . .
C30 Ba2 C38 C37 170.3(3) . .
C1 Ba2 C38 C37 -11.6(3) . .
C3 Ba2 C38 C37 -62.1(3) . .
C37 Ba2 C38 C39 136.0(4) . .
C29 Ba2 C38 C39 -86.1(3) . .
C2 Ba2 C38 C39 95.2(3) . .
C28 Ba2 C38 C39 -102.4(3) . .
C30 Ba2 C38 C39 -53.7(3) . .
C1 Ba2 C38 C39 124.4(3) . .
C3 Ba2 C38 C39 73.9(3) . .
C37 C38 C39 Si10 -176.9(4) . .
Ba2 C38 C39 Si10 122.2(4) . .
C37 C38 C39 Ba2 60.9(5) . .
C37 Ba2 C39 C38 -24.3(3) . .
C29 Ba2 C39 C38 110.8(3) . .
C2 Ba2 C39 C38 -102.0(3) . .
C28 Ba2 C39 C38 84.7(3) . .
C30 Ba2 C39 C38 136.1(3) . .
C1 Ba2 C39 C38 -70.6(3) . .
C3 Ba2 C39 C38 -110.7(3) . .
C38 Ba2 C39 Si10 -123.1(5) . .
C37 Ba2 C39 Si10 -147.4(4) . .
C29 Ba2 C39 Si10 -12.3(4) . .
C2 Ba2 C39 Si10 134.9(3) . .
C28 Ba2 C39 Si10 -38.4(3) . .
C30 Ba2 C39 Si10 13.0(3) . .
C1 Ba2 C39 Si10 166.3(2) . .
C3 Ba2 C39 Si10 126.2(3) . .
C38 C37 Si9 C40 -107.9(5) . .
Ba2 C37 Si9 C40 152.6(3) . .
C38 C37 Si9 C41 14.7(5) . .
Ba2 C37 Si9 C41 -84.8(3) . .
C38 C37 Si9 C42 135.5(4) . .
Ba2 C37 Si9 C42 36.0(3) . .
C38 C39 Si10 C45 71.1(5) . .
Ba2 C39 Si10 C45 169.0(3) . .
C38 C39 Si10 C44 -49.1(5) . .
Ba2 C39 Si10 C44 48.8(4) . .
C38 C39 Si10 C43 -169.0(5) . .
Ba2 C39 Si10 C43 -71.1(4) . .
C11 K1 O1 C49 -102.8(8) . .
C29 K1 O1 C49 69.8(8) 2_565 .
C10 K1 O1 C49 -120.9(8) . .
C30 K1 O1 C49 62.2(8) 2_565 .
C12 K1 O1 C49 -75.9(8) . .
C28 K1 O1 C49 98.7(8) 2_565 .
C11 K1 O1 C46 75.8(7) . .
C29 K1 O1 C46 -111.5(6) 2_565 .
C10 K1 O1 C46 57.8(6) . .
C30 K1 O1 C46 -119.1(6) 2_565 .
C12 K1 O1 C46 102.8(6) . .
C28 K1 O1 C46 -82.6(7) 2_565 .
C49 O1 C46 C47 -7.4(12) . .
K1 O1 C46 C47 173.7(6) . .
O1 C46 C47 C48 19.9(12) . .
C46 C47 C48 C49 -24.3(12) . .
C46 O1 C49 C48 -8.2(12) . .
K1 O1 C49 C48 170.6(6) . .
C47 C48 C49 O1 21.3(13) . .
